data_4083272
loop_
_publ_author_name
'Gray, Katherine'
'Page, Michael J.'
'Wagler, J\"org'
'Messerle, Barbara A.'

_publ_section_title
;
 Iridium(III) Cp* Complexes for the Efficient Hydroamination of Internal
 Alkynes
;
_journal_issue 17
_journal_name_full Organometallics
_journal_page_first 6270
_journal_paper_doi 10.1021/om300550k
_journal_volume 31
_journal_year 2012
_chemical_formula_moiety 'C26 H33 Cl N4 Rh, C24 H20 B'
_chemical_formula_sum 'C50 H53 B Cl N4 Rh'
_chemical_formula_weight 859.13
_chemical_name_systematic
;
 ?
;
_space_group_IT_number 41
_symmetry_cell_setting orthorhombic
_symmetry_space_group_name_Hall 'A 2 -2ab'
_symmetry_space_group_name_H-M 'A b a 2'
_atom_sites_solution_hydrogens geom
_atom_sites_solution_primary direct
_atom_sites_solution_secondary difmap
_audit_creation_method SHELXL-97
_cell_angle_alpha 90.00
_cell_angle_beta 90.00
_cell_angle_gamma 90.00
_cell_formula_units_Z 8
_cell_length_a 19.6719(13)
_cell_length_b 25.2020(15)
_cell_length_c 17.6312(9)
_cell_measurement_reflns_used 4224
_cell_measurement_temperature 90(2)
_cell_measurement_theta_max 22.74
_cell_measurement_theta_min 2.31
_cell_volume 8741.0(9)
_computing_cell_refinement 'Bruker SMART'
_computing_data_collection 'Bruker SMART'
_computing_data_reduction 'Bruker SAINT'
_computing_molecular_graphics 'Ortep32 (Farugia)'
_computing_publication_material 'Shelx-97/ciftab(Sheldrick, 1997)'
_computing_structure_refinement 'SHELXL-97 (Sheldrick, 1997)'
_computing_structure_solution 'SHELXS-97 (Sheldrick, 1990)'
_diffrn_ambient_temperature 90(2)
_diffrn_measured_fraction_theta_full 0.998
_diffrn_measured_fraction_theta_max 0.998
_diffrn_measurement_device_type 'Apex2 CCD area detector'
_diffrn_measurement_method 'phi and omega scans'
_diffrn_radiation_monochromator graphite
_diffrn_radiation_source 'fine-focus sealed tube'
_diffrn_radiation_type MoK\a
_diffrn_radiation_wavelength 0.71073
_diffrn_reflns_av_R_equivalents 0.0769
_diffrn_reflns_av_sigmaI/netI 0.0816
_diffrn_reflns_limit_h_max 23
_diffrn_reflns_limit_h_min -23
_diffrn_reflns_limit_k_max 30
_diffrn_reflns_limit_k_min -30
_diffrn_reflns_limit_l_max 19
_diffrn_reflns_limit_l_min -20
_diffrn_reflns_number 32922
_diffrn_reflns_theta_full 25.06
_diffrn_reflns_theta_max 25.06
_diffrn_reflns_theta_min 1.92
_exptl_absorpt_coefficient_mu 0.491
_exptl_absorpt_correction_T_max 0.9951
_exptl_absorpt_correction_T_min 0.8600
_exptl_absorpt_correction_type multi-scan
_exptl_absorpt_process_details SADABS
_exptl_crystal_colour yellow
_exptl_crystal_density_diffrn 1.306
_exptl_crystal_density_method 'not measured'
_exptl_crystal_description plate
_exptl_crystal_F_000 3584
_exptl_crystal_size_max 0.40
_exptl_crystal_size_mid 0.30
_exptl_crystal_size_min 0.01
_refine_diff_density_max 0.514
_refine_diff_density_min -0.593
_refine_diff_density_rms 0.078
_refine_ls_abs_structure_details 'Flack H D (1983), Acta Cryst. A39, 876-881'
_refine_ls_abs_structure_Flack -0.03(3)
_refine_ls_extinction_method none
_refine_ls_goodness_of_fit_ref 0.992
_refine_ls_hydrogen_treatment constr
_refine_ls_matrix_type full
_refine_ls_number_parameters 541
_refine_ls_number_reflns 7553
_refine_ls_number_restraints 38
_refine_ls_restrained_S_all 0.989
_refine_ls_R_factor_all 0.0878
_refine_ls_R_factor_gt 0.0402
_refine_ls_shift/su_max 0.002
_refine_ls_shift/su_mean 0.000
_refine_ls_structure_factor_coef Fsqd
_refine_ls_weighting_details 'calc w=1/[\s^2^(Fo^2^)+(0.0351P)^2^+0.0000P] where P=(Fo^2^+2Fc^2^)/3'
_refine_ls_weighting_scheme calc
_refine_ls_wR_factor_gt 0.0722
_refine_ls_wR_factor_ref 0.0826
_reflns_number_gt 5267
_reflns_number_total 7553
_reflns_threshold_expression >2sigma(I)
_cod_data_source_file om300550k_si_001.cif
_cod_data_source_block compound_15b
_cod_original_sg_symbol_Hall A2-2ac
_cod_original_sg_symbol_H-M Aba2
_cod_database_code 4083272

loop_
_symmetry_equiv_pos_as_xyz
'x, y, z'
'-x, -y, z'
'x+1/2, -y+1/2, z'
'-x+1/2, y+1/2, z'
'x, y+1/2, z+1/2'
'-x, -y+1/2, z+1/2'
'x+1/2, -y+1, z+1/2'
'-x+1/2, y+1, z+1/2'

loop_
_atom_site_label
_atom_site_type_symbol
_atom_site_fract_x
_atom_site_fract_y
_atom_site_fract_z
_atom_site_U_iso_or_equiv
_atom_site_adp_type
_atom_site_occupancy
_atom_site_symmetry_multiplicity
_atom_site_calc_flag
_atom_site_refinement_flags
_atom_site_disorder_assembly
_atom_site_disorder_group
Rh1 Rh 0.221923(17) 0.069603(12) 0.0049(3) 0.02039(9) Uani 1 1 d . . .
Cl1 Cl 0.23280(7) 0.02076(5) 0.1198(3) 0.0370(3) Uani 1 1 d . . .
N1 N 0.24085(19) 0.13828(15) 0.0697(3) 0.0235(9) Uani 1 1 d . . .
N2 N 0.2851(2) 0.17607(14) 0.0473(3) 0.0208(9) Uani 1 1 d . . .
N3 N 0.35907(19) 0.11873(14) -0.0185(3) 0.0209(10) Uani 1 1 d . . .
N4 N 0.37841(18) 0.03597(13) -0.0063(4) 0.0263(10) Uani 1 1 d . . .
C1 C 0.1503(2) 0.11005(18) -0.0699(4) 0.0247(12) Uani 1 1 d . . .
C2 C 0.1128(2) 0.08208(17) -0.0102(4) 0.0261(14) Uani 1 1 d . . .
C3 C 0.1261(2) 0.02712(18) -0.0194(3) 0.0264(13) Uani 1 1 d . . .
C4 C 0.1733(2) 0.02010(19) -0.0810(4) 0.0276(12) Uani 1 1 d . . .
C5 C 0.1868(2) 0.0713(2) -0.1123(4) 0.0279(11) Uani 1 1 d . . .
C6 C 0.1447(3) 0.16760(18) -0.0851(4) 0.0339(13) Uani 1 1 d . . .
H6A H 0.1811 0.1785 -0.1197 0.051 Uiso 1 1 calc R . .
H6B H 0.1488 0.1872 -0.0373 0.051 Uiso 1 1 calc R . .
H6C H 0.1005 0.1752 -0.1083 0.051 Uiso 1 1 calc R . .
C7 C 0.0655(3) 0.1075(2) 0.0444(4) 0.0367(14) Uani 1 1 d . . .
H7A H 0.0212 0.1128 0.0202 0.055 Uiso 1 1 calc R . .
H7B H 0.0840 0.1419 0.0602 0.055 Uiso 1 1 calc R . .
H7C H 0.0601 0.0846 0.0889 0.055 Uiso 1 1 calc R . .
C8 C 0.0962(3) -0.01659(19) 0.0251(4) 0.0401(16) Uani 1 1 d . . .
H8A H 0.0826 -0.0034 0.0751 0.060 Uiso 1 1 calc R . .
H8B H 0.1298 -0.0449 0.0312 0.060 Uiso 1 1 calc R . .
H8C H 0.0562 -0.0305 -0.0015 0.060 Uiso 1 1 calc R . .
C9 C 0.1919(3) -0.0330(2) -0.1134(4) 0.0467(16) Uani 1 1 d . . .
H9A H 0.2130 -0.0548 -0.0739 0.070 Uiso 1 1 calc R . .
H9B H 0.2240 -0.0281 -0.1554 0.070 Uiso 1 1 calc R . .
H9C H 0.1509 -0.0506 -0.1322 0.070 Uiso 1 1 calc R . .
C10 C 0.2267(3) 0.0840(2) -0.1839(4) 0.0413(14) Uani 1 1 d . . .
H10A H 0.1952 0.0947 -0.2241 0.062 Uiso 1 1 calc R . .
H10B H 0.2519 0.0524 -0.2002 0.062 Uiso 1 1 calc R . .
H10C H 0.2586 0.1129 -0.1736 0.062 Uiso 1 1 calc R . .
C11 C 0.2140(3) 0.15659(18) 0.1348(4) 0.0285(12) Uani 1 1 d . . .
H11 H 0.1808 0.1385 0.1641 0.034 Uiso 1 1 calc R . .
C12 C 0.2415(3) 0.2055(2) 0.1530(4) 0.0367(14) Uani 1 1 d . . .
H12 H 0.2314 0.2265 0.1963 0.044 Uiso 1 1 calc R . .
C13 C 0.2855(3) 0.21728(18) 0.0972(4) 0.0298(13) Uani 1 1 d . . .
H13 H 0.3121 0.2487 0.0933 0.036 Uiso 1 1 calc R . .
C14 C 0.3223(3) 0.16831(18) -0.0218(3) 0.0250(12) Uani 1 1 d . . .
H14A H 0.3546 0.1980 -0.0293 0.030 Uiso 1 1 calc R . .
H14B H 0.2904 0.1678 -0.0653 0.030 Uiso 1 1 calc R . .
C15 C 0.4289(2) 0.11404(19) -0.0191(4) 0.0327(14) Uani 1 1 d . . .
H15 H 0.4612 0.1418 -0.0242 0.039 Uiso 1 1 calc R . .
C16 C 0.4413(2) 0.06224(19) -0.0110(4) 0.0420(18) Uani 1 1 d . . .
H16 H 0.4849 0.0461 -0.0089 0.050 Uiso 1 1 calc R . .
C17 C 0.3264(2) 0.07093(17) -0.0102(4) 0.0235(14) Uani 1 1 d . . .
C18 C 0.3736(2) -0.02095(14) 0.0004(4) 0.0240(10) Uani 1 1 d . . .
C19 C 0.3634(3) -0.0497(2) -0.0664(4) 0.0268(14) Uani 1 1 d . . .
C20 C 0.3550(3) -0.1046(2) -0.0587(4) 0.0289(14) Uani 1 1 d . . .
H20 H 0.3437 -0.1249 -0.1023 0.035 Uiso 1 1 calc R . .
C21 C 0.3624(2) -0.13026(16) 0.0097(4) 0.0301(11) Uani 1 1 d . . .
C22 C 0.3796(3) -0.1002(2) 0.0724(4) 0.0324(15) Uani 1 1 d . . .
H22 H 0.3888 -0.1179 0.1189 0.039 Uiso 1 1 calc R . .
C23 C 0.3839(3) -0.0456(2) 0.0702(4) 0.0258(13) Uani 1 1 d . . .
C24 C 0.3648(3) -0.0245(2) -0.1449(4) 0.0412(16) Uani 1 1 d . . .
H24A H 0.3394 0.0090 -0.1438 0.062 Uiso 1 1 calc R . .
H24B H 0.3437 -0.0486 -0.1816 0.062 Uiso 1 1 calc R . .
H24C H 0.4119 -0.0175 -0.1597 0.062 Uiso 1 1 calc R . .
C25 C 0.3533(3) -0.18952(18) 0.0168(4) 0.0456(16) Uani 1 1 d . . .
H25A H 0.3625 -0.2004 0.0691 0.068 Uiso 1 1 calc R . .
H25B H 0.3849 -0.2076 -0.0176 0.068 Uiso 1 1 calc R . .
H25C H 0.3065 -0.1990 0.0033 0.068 Uiso 1 1 calc R . .
C26 C 0.4006(3) -0.0141(2) 0.1404(4) 0.0393(15) Uani 1 1 d . . .
H26A H 0.3599 0.0046 0.1578 0.059 Uiso 1 1 calc R . .
H26B H 0.4364 0.0117 0.1287 0.059 Uiso 1 1 calc R . .
H26C H 0.4165 -0.0382 0.1803 0.059 Uiso 1 1 calc R . .
B1 B 0.0876(3) 0.2825(2) 0.3517(4) 0.0291(15) Uani 1 1 d D . .
C27 C 0.1630(3) 0.29922(18) 0.3177(4) 0.0250(11) Uani 1 1 d . A .
C28 C 0.1707(3) 0.3341(2) 0.2568(4) 0.0392(16) Uani 1 1 d . . .
H28 H 0.1310 0.3499 0.2358 0.047 Uiso 1 1 calc R A .
C29 C 0.2331(3) 0.3470(2) 0.2254(4) 0.0418(16) Uani 1 1 d . A .
H29 H 0.2353 0.3712 0.1842 0.050 Uiso 1 1 calc R . .
C30 C 0.2917(3) 0.3250(2) 0.2535(4) 0.0332(13) Uani 1 1 d . . .
H30 H 0.3346 0.3331 0.2317 0.040 Uiso 1 1 calc R A .
C31 C 0.2865(3) 0.29075(19) 0.3147(4) 0.0344(13) Uani 1 1 d . A .
H31 H 0.3264 0.2752 0.3355 0.041 Uiso 1 1 calc R . .
C32 C 0.2237(3) 0.27891(17) 0.3458(4) 0.0276(11) Uani 1 1 d . . .
H32 H 0.2220 0.2558 0.3883 0.033 Uiso 1 1 calc R A .
C33 C 0.0667(2) 0.22250(19) 0.3274(3) 0.0256(12) Uani 1 1 d . A .
C34 C -0.0015(3) 0.2048(2) 0.3288(4) 0.0355(13) Uani 1 1 d . . .
H34 H -0.0355 0.2293 0.3441 0.043 Uiso 1 1 calc R A .
C35 C -0.0217(3) 0.1544(2) 0.3096(4) 0.0374(15) Uani 1 1 d . A .
H35 H -0.0685 0.1453 0.3116 0.045 Uiso 1 1 calc R . .
C36 C 0.0257(3) 0.1170(3) 0.2873(4) 0.0399(16) Uani 1 1 d . . .
H36 H 0.0120 0.0820 0.2742 0.048 Uiso 1 1 calc R A .
C37 C 0.0937(3) 0.1316(2) 0.2844(3) 0.0277(13) Uani 1 1 d . A .
H37 H 0.1274 0.1068 0.2693 0.033 Uiso 1 1 calc R . .
C38 C 0.1119(2) 0.18356(18) 0.3041(3) 0.0248(12) Uani 1 1 d . . .
H38 H 0.1586 0.1928 0.3012 0.030 Uiso 1 1 calc R A .
C39 C 0.0857(3) 0.28971(19) 0.4453(4) 0.0279(13) Uani 1 1 d . A .
C40 C 0.0375(2) 0.26407(18) 0.4905(4) 0.0280(13) Uani 1 1 d . . .
H40 H 0.0083 0.2389 0.4671 0.034 Uiso 1 1 calc R A .
C41 C 0.0297(3) 0.2731(2) 0.5672(4) 0.0372(14) Uani 1 1 d . A .
H41 H -0.0040 0.2544 0.5949 0.045 Uiso 1 1 calc R . .
C42 C 0.0711(3) 0.3092(2) 0.6035(4) 0.0399(15) Uani 1 1 d . . .
H42 H 0.0655 0.3161 0.6562 0.048 Uiso 1 1 calc R A .
C43 C 0.1206(3) 0.3353(2) 0.5625(4) 0.0414(16) Uani 1 1 d . A .
H43 H 0.1498 0.3599 0.5870 0.050 Uiso 1 1 calc R . .
C44 C 0.1278(3) 0.32558(19) 0.4845(3) 0.0341(15) Uani 1 1 d . . .
H44 H 0.1623 0.3438 0.4573 0.041 Uiso 1 1 calc R A .
C45 C 0.0374(8) 0.3320(5) 0.3235(9) 0.019(2) Uani 0.485(16) 1 d PDU A 1
C46 C 0.0282(17) 0.3806(8) 0.3604(15) 0.027(3) Uani 0.485(16) 1 d PD A 1
H46 H 0.0502 0.3863 0.4077 0.033 Uiso 0.485(16) 1 calc PR A 1
C47 C -0.0119(15) 0.4208(8) 0.3307(14) 0.035(4) Uani 0.485(16) 1 d PD A 1
H47 H -0.0158 0.4537 0.3566 0.042 Uiso 0.485(16) 1 calc PR A 1
C48 C -0.0457(14) 0.4128(7) 0.2639(14) 0.045(5) Uani 0.485(16) 1 d PD A 1
H48 H -0.0725 0.4406 0.2432 0.053 Uiso 0.485(16) 1 calc PR A 1
C49 C -0.0415(16) 0.3653(8) 0.2267(14) 0.048(5) Uani 0.485(16) 1 d PD A 1
H49 H -0.0673 0.3590 0.1821 0.058 Uiso 0.485(16) 1 calc PR A 1
C50 C 0.0013(14) 0.3266(7) 0.2555(12) 0.031(4) Uani 0.485(16) 1 d PD A 1
H50 H 0.0064 0.2946 0.2276 0.037 Uiso 0.485(16) 1 calc PR A 1
C45A C 0.0281(7) 0.3207(5) 0.3120(9) 0.019(2) Uani 0.515(16) 1 d PD A 2
C46A C 0.0217(15) 0.3724(7) 0.3400(14) 0.027(3) Uani 0.515(16) 1 d PD A 2
H46A H 0.0473 0.3826 0.3832 0.033 Uiso 0.515(16) 1 calc PR A 2
C47A C -0.0212(13) 0.4090(7) 0.3063(12) 0.035(4) Uani 0.515(16) 1 d PD A 2
H47A H -0.0251 0.4436 0.3270 0.042 Uiso 0.515(16) 1 calc PR A 2
C48A C -0.0581(13) 0.3957(7) 0.2433(13) 0.045(5) Uani 0.515(16) 1 d PD A 2
H48A H -0.0879 0.4208 0.2209 0.053 Uiso 0.515(16) 1 calc PR A 2
C49A C -0.0519(15) 0.3461(8) 0.2126(15) 0.048(5) Uani 0.515(16) 1 d PD A 2
H49A H -0.0766 0.3369 0.1683 0.058 Uiso 0.515(16) 1 calc PR A 2
C50A C -0.0094(13) 0.3093(7) 0.2466(12) 0.031(4) Uani 0.515(16) 1 d PD A 2
H50A H -0.0056 0.2750 0.2247 0.037 Uiso 0.515(16) 1 calc PR A 2

loop_
_atom_site_aniso_label
_atom_site_aniso_U_11
_atom_site_aniso_U_22
_atom_site_aniso_U_33
_atom_site_aniso_U_23
_atom_site_aniso_U_13
_atom_site_aniso_U_12
Rh1 0.01480(16) 0.02018(15) 0.02618(16) -0.0010(2) 0.0036(3) -0.00107(18)
Cl1 0.0324(9) 0.0399(7) 0.0388(7) 0.0139(6) 0.0048(6) -0.0039(6)
N1 0.022(3) 0.029(2) 0.020(2) -0.0020(17) 0.0030(18) 0.0009(19)
N2 0.020(2) 0.018(2) 0.024(2) 0.0034(16) 0.002(2) 0.001(2)
N3 0.018(2) 0.019(2) 0.025(2) 0.0006(15) 0.0046(16) -0.0015(17)
N4 0.018(2) 0.0194(18) 0.041(3) -0.001(2) 0.008(2) 0.0019(16)
C1 0.018(3) 0.027(3) 0.030(3) -0.001(2) -0.008(2) 0.001(2)
C2 0.020(3) 0.021(3) 0.036(4) 0.000(2) -0.004(2) -0.002(2)
C3 0.014(3) 0.030(3) 0.035(3) 0.000(2) -0.001(2) -0.006(2)
C4 0.009(3) 0.035(3) 0.039(3) -0.012(2) 0.004(2) -0.007(2)
C5 0.019(3) 0.041(3) 0.024(3) -0.004(3) -0.007(2) -0.006(3)
C6 0.025(3) 0.029(3) 0.048(3) 0.007(2) -0.010(3) -0.001(2)
C7 0.023(3) 0.042(3) 0.044(3) -0.016(3) 0.008(3) -0.008(3)
C8 0.028(3) 0.036(3) 0.055(4) 0.003(3) 0.006(3) -0.009(3)
C9 0.032(4) 0.043(4) 0.066(4) -0.021(3) 0.011(3) -0.008(3)
C10 0.031(3) 0.062(4) 0.030(3) 0.006(2) -0.001(3) -0.004(3)
C11 0.024(3) 0.035(3) 0.027(3) -0.008(2) 0.004(2) -0.001(2)
C12 0.041(4) 0.041(3) 0.028(3) -0.013(2) 0.005(2) -0.013(3)
C13 0.033(3) 0.022(3) 0.035(3) -0.008(2) -0.010(3) -0.002(3)
C14 0.021(3) 0.027(3) 0.026(3) 0.003(2) 0.000(2) -0.010(2)
C15 0.013(3) 0.029(3) 0.057(4) 0.004(2) 0.000(2) -0.004(2)
C16 0.015(3) 0.035(3) 0.075(6) 0.003(3) -0.001(3) 0.001(2)
C17 0.022(2) 0.0105(19) 0.039(4) -0.002(2) 0.013(2) 0.001(2)
C18 0.014(2) 0.017(2) 0.041(3) 0.002(3) 0.007(3) -0.0015(17)
C19 0.026(4) 0.025(3) 0.030(3) 0.006(2) 0.005(2) 0.008(3)
C20 0.035(4) 0.027(3) 0.024(3) -0.008(2) 0.006(3) 0.000(3)
C21 0.037(3) 0.025(2) 0.028(3) 0.000(3) 0.009(3) 0.001(2)
C22 0.029(4) 0.035(4) 0.033(3) 0.006(3) 0.000(3) -0.001(3)
C23 0.019(3) 0.031(3) 0.028(3) -0.001(2) 0.003(3) 0.001(3)
C24 0.040(4) 0.033(3) 0.050(4) 0.004(3) 0.009(3) 0.011(3)
C25 0.062(4) 0.028(3) 0.047(4) 0.001(3) 0.006(3) 0.000(3)
C26 0.038(4) 0.044(4) 0.036(3) -0.012(3) -0.006(3) -0.002(3)
B1 0.032(4) 0.038(4) 0.016(3) 0.003(3) 0.008(3) 0.010(3)
C27 0.029(3) 0.028(3) 0.018(2) -0.006(2) 0.000(2) 0.009(2)
C28 0.028(3) 0.067(5) 0.022(3) 0.005(3) 0.008(3) 0.014(3)
C29 0.035(4) 0.068(4) 0.023(3) 0.012(3) -0.001(3) 0.001(3)
C30 0.023(3) 0.048(4) 0.028(3) -0.012(3) 0.001(3) -0.010(3)
C31 0.031(4) 0.031(3) 0.042(3) -0.009(2) -0.015(3) -0.005(3)
C32 0.031(3) 0.025(3) 0.027(3) 0.000(2) 0.000(3) 0.000(3)
C33 0.019(3) 0.048(3) 0.009(2) 0.002(2) -0.002(2) 0.004(3)
C34 0.027(3) 0.061(4) 0.018(3) 0.001(3) 0.001(2) 0.008(3)
C35 0.015(3) 0.078(5) 0.019(3) -0.002(3) -0.002(2) -0.009(3)
C36 0.037(4) 0.059(4) 0.024(3) -0.001(3) -0.001(3) -0.014(4)
C37 0.019(3) 0.042(4) 0.022(3) 0.002(2) -0.001(2) 0.001(3)
C38 0.018(3) 0.041(3) 0.014(2) -0.003(2) -0.006(2) -0.002(2)
C39 0.033(4) 0.030(3) 0.020(3) 0.003(2) 0.005(3) 0.023(3)
C40 0.025(3) 0.038(3) 0.020(4) 0.001(2) -0.001(2) 0.017(2)
C41 0.037(4) 0.052(4) 0.022(3) 0.009(3) 0.010(3) 0.024(3)
C42 0.051(4) 0.052(4) 0.017(3) -0.002(3) 0.004(3) 0.028(3)
C43 0.063(4) 0.031(3) 0.031(3) -0.004(3) -0.006(3) 0.017(3)
C44 0.055(4) 0.022(3) 0.025(4) 0.004(2) 0.006(3) 0.012(3)
C45 0.015(4) 0.024(4) 0.018(4) 0.000(4) 0.004(3) -0.002(3)
C46 0.023(6) 0.037(6) 0.022(11) 0.007(4) 0.013(6) 0.005(5)
C47 0.030(8) 0.034(8) 0.041(14) 0.011(6) 0.009(7) 0.009(7)
C48 0.016(9) 0.056(11) 0.062(14) 0.047(10) -0.001(7) 0.003(10)
C49 0.045(9) 0.064(14) 0.035(9) 0.026(9) -0.009(5) 0.004(12)
C50 0.029(8) 0.041(10) 0.022(5) -0.002(6) -0.005(4) -0.004(9)
C45A 0.015(4) 0.024(4) 0.018(4) 0.000(4) 0.004(3) -0.002(3)
C46A 0.023(6) 0.037(6) 0.022(11) 0.007(4) 0.013(6) 0.005(5)
C47A 0.030(8) 0.034(8) 0.041(14) 0.011(6) 0.009(7) 0.009(7)
C48A 0.016(9) 0.056(11) 0.062(14) 0.047(10) -0.001(7) 0.003(10)
C49A 0.045(9) 0.064(14) 0.035(9) 0.026(9) -0.009(5) 0.004(12)
C50A 0.029(8) 0.041(10) 0.022(5) -0.002(6) -0.005(4) -0.004(9)

loop_
_atom_type_symbol
_atom_type_description
_atom_type_scat_dispersion_real
_atom_type_scat_dispersion_imag
_atom_type_scat_source
C C 0.0033 0.0016 'International Tables Vol C Tables 4.2.6.8 and 6.1.1.4'
H H 0.0000 0.0000 'International Tables Vol C Tables 4.2.6.8 and 6.1.1.4'
N N 0.0061 0.0033 'International Tables Vol C Tables 4.2.6.8 and 6.1.1.4'
B B 0.0013 0.0007 'International Tables Vol C Tables 4.2.6.8 and 6.1.1.4'
Cl Cl 0.1484 0.1585 'International Tables Vol C Tables 4.2.6.8 and 6.1.1.4'
Rh Rh -1.1178 0.9187 'International Tables Vol C Tables 4.2.6.8 and 6.1.1.4'

loop_
_geom_angle_atom_site_label_1
_geom_angle_atom_site_label_2
_geom_angle_atom_site_label_3
_geom_angle
C17 Rh1 N1 83.18(16)
C17 Rh1 C5 101.09(19)
N1 Rh1 C5 123.69(17)
C17 Rh1 C1 123.72(18)
N1 Rh1 C1 93.34(15)
C5 Rh1 C1 38.14(17)
C17 Rh1 C4 110.76(18)
N1 Rh1 C4 157.40(17)
C5 Rh1 C4 38.20(17)
C1 Rh1 C4 64.21(18)
C17 Rh1 C2 162.89(19)
N1 Rh1 C2 96.99(16)
C5 Rh1 C2 64.52(18)
C1 Rh1 C2 39.18(17)
C4 Rh1 C2 64.36(18)
C17 Rh1 C3 145.97(17)
N1 Rh1 C3 130.83(16)
C5 Rh1 C3 63.58(17)
C1 Rh1 C3 63.79(17)
C4 Rh1 C3 38.28(16)
C2 Rh1 C3 37.66(16)
C17 Rh1 Cl1 91.64(14)
N1 Rh1 Cl1 86.97(11)
C5 Rh1 Cl1 147.72(14)
C1 Rh1 Cl1 144.46(13)
C4 Rh1 Cl1 109.53(14)
C2 Rh1 Cl1 105.47(13)
C3 Rh1 Cl1 89.48(12)
C11 N1 N2 105.1(4)
C11 N1 Rh1 132.5(3)
N2 N1 Rh1 122.3(3)
N1 N2 C13 110.7(4)
N1 N2 C14 118.8(4)
C13 N2 C14 130.6(4)
C17 N3 C15 113.1(4)
C17 N3 C14 121.9(4)
C15 N3 C14 125.0(4)
C17 N4 C16 110.9(4)
C17 N4 C18 127.0(4)
C16 N4 C18 122.1(4)
C5 C1 C2 107.5(4)
C5 C1 C6 127.9(4)
C2 C1 C6 124.4(4)
C5 C1 Rh1 70.8(3)
C2 C1 Rh1 70.5(3)
C6 C1 Rh1 128.0(3)
C3 C2 C1 107.2(4)
C3 C2 C7 127.6(4)
C1 C2 C7 125.0(4)
C3 C2 Rh1 72.1(3)
C1 C2 Rh1 70.3(3)
C7 C2 Rh1 126.7(4)
C2 C3 C4 108.9(4)
C2 C3 C8 126.5(4)
C4 C3 C8 124.5(4)
C2 C3 Rh1 70.2(3)
C4 C3 Rh1 69.8(3)
C8 C3 Rh1 126.8(3)
C5 C4 C3 107.5(4)
C5 C4 C9 127.8(4)
C3 C4 C9 123.7(5)
C5 C4 Rh1 70.8(3)
C3 C4 Rh1 71.9(3)
C9 C4 Rh1 131.9(4)
C1 C5 C4 108.8(4)
C1 C5 C10 123.5(5)
C4 C5 C10 127.4(5)
C1 C5 Rh1 71.0(3)
C4 C5 Rh1 71.0(3)
C10 C5 Rh1 128.9(3)
C1 C6 H6A 109.5
C1 C6 H6B 109.5
H6A C6 H6B 109.5
C1 C6 H6C 109.5
H6A C6 H6C 109.5
H6B C6 H6C 109.5
C2 C7 H7A 109.5
C2 C7 H7B 109.5
H7A C7 H7B 109.5
C2 C7 H7C 109.5
H7A C7 H7C 109.5
H7B C7 H7C 109.5
C3 C8 H8A 109.5
C3 C8 H8B 109.5
H8A C8 H8B 109.5
C3 C8 H8C 109.5
H8A C8 H8C 109.5
H8B C8 H8C 109.5
C4 C9 H9A 109.5
C4 C9 H9B 109.5
H9A C9 H9B 109.5
C4 C9 H9C 109.5
H9A C9 H9C 109.5
H9B C9 H9C 109.5
C5 C10 H10A 109.5
C5 C10 H10B 109.5
H10A C10 H10B 109.5
C5 C10 H10C 109.5
H10A C10 H10C 109.5
H10B C10 H10C 109.5
N1 C11 C12 110.5(4)
N1 C11 H11 124.8
C12 C11 H11 124.8
C13 C12 C11 106.2(4)
C13 C12 H12 126.9
C11 C12 H12 126.9
C12 C13 N2 107.5(4)
C12 C13 H13 126.2
N2 C13 H13 126.2
N2 C14 N3 109.8(3)
N2 C14 H14A 109.7
N3 C14 H14A 109.7
N2 C14 H14B 109.7
N3 C14 H14B 109.7
H14A C14 H14B 108.2
C16 C15 N3 105.4(4)
C16 C15 H15 127.3
N3 C15 H15 127.3
C15 C16 N4 107.7(4)
C15 C16 H16 126.1
N4 C16 H16 126.1
N4 C17 N3 102.8(4)
N4 C17 Rh1 137.2(3)
N3 C17 Rh1 119.5(3)
C23 C18 C19 122.3(4)
C23 C18 N4 120.4(5)
C19 C18 N4 117.2(5)
C18 C19 C20 116.5(5)
C18 C19 C24 123.1(5)
C20 C19 C24 120.3(5)
C21 C20 C19 122.5(5)
C21 C20 H20 118.7
C19 C20 H20 118.7
C20 C21 C22 118.0(4)
C20 C21 C25 121.7(5)
C22 C21 C25 120.3(6)
C23 C22 C21 122.6(5)
C23 C22 H22 118.7
C21 C22 H22 118.7
C22 C23 C18 117.4(5)
C22 C23 C26 121.0(5)
C18 C23 C26 121.6(5)
C19 C24 H24A 109.5
C19 C24 H24B 109.5
H24A C24 H24B 109.5
C19 C24 H24C 109.5
H24A C24 H24C 109.5
H24B C24 H24C 109.5
C21 C25 H25A 109.5
C21 C25 H25B 109.5
H25A C25 H25B 109.5
C21 C25 H25C 109.5
H25A C25 H25C 109.5
H25B C25 H25C 109.5
C23 C26 H26A 109.5
C23 C26 H26B 109.5
H26A C26 H26B 109.5
C23 C26 H26C 109.5
H26A C26 H26C 109.5
H26B C26 H26C 109.5
C33 B1 C27 111.5(4)
C33 B1 C39 111.0(4)
C27 B1 C39 110.6(4)
C33 B1 C45A 104.4(6)
C27 B1 C45A 109.3(7)
C39 B1 C45A 109.8(7)
C33 B1 C45 117.9(7)
C27 B1 C45 103.4(8)
C39 B1 C45 101.7(7)
C32 C27 C28 114.4(5)
C32 C27 B1 123.2(4)
C28 C27 B1 122.3(5)
C29 C28 C27 123.3(6)
C29 C28 H28 118.3
C27 C28 H28 118.3
C30 C29 C28 120.4(6)
C30 C29 H29 119.8
C28 C29 H29 119.8
C29 C30 C31 118.1(6)
C29 C30 H30 121.0
C31 C30 H30 121.0
C32 C31 C30 120.6(5)
C32 C31 H31 119.7
C30 C31 H31 119.7
C31 C32 C27 123.1(5)
C31 C32 H32 118.5
C27 C32 H32 118.5
C38 C33 C34 112.9(5)
C38 C33 B1 125.2(4)
C34 C33 B1 121.9(5)
C35 C34 C33 124.3(5)
C35 C34 H34 117.9
C33 C34 H34 117.9
C34 C35 C36 120.4(5)
C34 C35 H35 119.8
C36 C35 H35 119.8
C35 C36 C37 118.6(6)
C35 C36 H36 120.7
C37 C36 H36 120.7
C36 C37 C38 119.0(5)
C36 C37 H37 120.5
C38 C37 H37 120.5
C33 C38 C37 124.9(5)
C33 C38 H38 117.6
C37 C38 H38 117.6
C40 C39 C44 114.6(4)
C40 C39 B1 122.2(5)
C44 C39 B1 123.0(5)
C41 C40 C39 124.0(5)
C41 C40 H40 118.0
C39 C40 H40 118.0
C40 C41 C42 119.9(5)
C40 C41 H41 120.0
C42 C41 H41 120.0
C41 C42 C43 119.1(5)
C41 C42 H42 120.5
C43 C42 H42 120.5
C42 C43 C44 120.2(6)
C42 C43 H43 119.9
C44 C43 H43 119.9
C43 C44 C39 122.2(6)
C43 C44 H44 118.9
C39 C44 H44 118.9
C46 C45 C50 114.7(10)
C46 C45 B1 126.3(11)
C50 C45 B1 118.9(11)
C47 C46 C45 122.5(12)
C47 C46 H46 118.8
C45 C46 H46 118.8
C48 C47 C46 119.7(13)
C48 C47 H47 120.2
C46 C47 H47 120.2
C49 C48 C47 120.8(13)
C49 C48 H48 119.6
C47 C48 H48 119.6
C48 C49 C50 118.5(13)
C48 C49 H49 120.8
C50 C49 H49 120.8
C49 C50 C45 123.6(12)
C49 C50 H50 118.2
C45 C50 H50 118.2
C50A C45A C46A 115.7(9)
C50A C45A B1 126.7(11)
C46A C45A B1 116.9(10)
C47A C46A C45A 121.6(11)
C47A C46A H46A 119.2
C45A C46A H46A 119.2
C48A C47A C46A 120.5(12)
C48A C47A H47A 119.7
C46A C47A H47A 119.7
C49A C48A C47A 119.9(12)
C49A C48A H48A 120.1
C47A C48A H48A 120.1
C48A C49A C50A 119.7(12)
C48A C49A H49A 120.2
C50A C49A H49A 120.2
C49A C50A C45A 122.5(11)
C49A C50A H50A 118.7
C45A C50A H50A 118.7

loop_
_geom_bond_atom_site_label_1
_geom_bond_atom_site_label_2
_geom_bond_distance
Rh1 C17 2.072(5)
Rh1 N1 2.107(4)
Rh1 C5 2.180(4)
Rh1 C1 2.182(4)
Rh1 C4 2.183(5)
Rh1 C2 2.185(5)
Rh1 C3 2.210(5)
Rh1 Cl1 2.3800(12)
N1 C11 1.345(6)
N1 N2 1.349(5)
N2 C13 1.362(6)
N2 C14 1.435(5)
N3 C17 1.374(5)
N3 C15 1.378(6)
N3 C14 1.445(6)
N4 C17 1.352(5)
N4 C16 1.406(6)
N4 C18 1.442(5)
C1 C5 1.425(6)
C1 C2 1.464(6)
C1 C6 1.479(6)
C2 C3 1.419(6)
C2 C7 1.485(6)
C3 C4 1.440(6)
C3 C8 1.475(6)
C4 C5 1.428(7)
C4 C9 1.500(6)
C5 C10 1.520(7)
C6 H6A 0.9800
C6 H6B 0.9800
C6 H6C 0.9800
C7 H7A 0.9800
C7 H7B 0.9800
C7 H7C 0.9800
C8 H8A 0.9800
C8 H8B 0.9800
C8 H8C 0.9800
C9 H9A 0.9800
C9 H9B 0.9800
C9 H9C 0.9800
C10 H10A 0.9800
C10 H10B 0.9800
C10 H10C 0.9800
C11 C12 1.384(7)
C11 H11 0.9500
C12 C13 1.343(7)
C12 H12 0.9500
C13 H13 0.9500
C14 H14A 0.9900
C14 H14B 0.9900
C15 C16 1.336(6)
C15 H15 0.9500
C16 H16 0.9500
C18 C23 1.393(7)
C18 C19 1.399(7)
C19 C20 1.400(7)
C19 C24 1.522(6)
C20 C21 1.375(7)
C20 H20 0.9500
C21 C22 1.382(8)
C21 C25 1.509(6)
C22 C23 1.381(8)
C22 H22 0.9500
C23 C26 1.506(7)
C24 H24A 0.9800
C24 H24B 0.9800
C24 H24C 0.9800
C25 H25A 0.9800
C25 H25B 0.9800
C25 H25C 0.9800
C26 H26A 0.9800
C26 H26B 0.9800
C26 H26C 0.9800
B1 C33 1.625(7)
B1 C27 1.656(8)
B1 C39 1.660(7)
B1 C45A 1.668(7)
B1 C45 1.668(7)
C27 C32 1.389(6)
C27 C28 1.397(7)
C28 C29 1.385(8)
C28 H28 0.9500
C29 C30 1.372(7)
C29 H29 0.9500
C30 C31 1.386(7)
C30 H30 0.9500
C31 C32 1.384(6)
C31 H31 0.9500
C32 H32 0.9500
C33 C38 1.385(6)
C33 C34 1.414(7)
C34 C35 1.372(7)
C34 H34 0.9500
C35 C36 1.384(8)
C35 H35 0.9500
C36 C37 1.388(7)
C36 H36 0.9500
C37 C38 1.401(6)
C37 H37 0.9500
C38 H38 0.9500
C39 C40 1.397(6)
C39 C44 1.408(7)
C40 C41 1.378(7)
C40 H40 0.9500
C41 C42 1.380(7)
C41 H41 0.9500
C42 C43 1.380(8)
C42 H42 0.9500
C43 C44 1.403(7)
C43 H43 0.9500
C44 H44 0.9500
C45 C46 1.399(5)
C45 C50 1.399(5)
C46 C47 1.385(6)
C46 H46 0.9500
C47 C48 1.367(6)
C47 H47 0.9500
C48 C49 1.367(6)
C48 H48 0.9500
C49 C50 1.385(6)
C49 H49 0.9500
C50 H50 0.9500
C45A C50A 1.399(5)
C45A C46A 1.399(5)
C46A C47A 1.385(6)
C46A H46A 0.9500
C47A C48A 1.367(6)
C47A H47A 0.9500
C48A C49A 1.367(6)
C48A H48A 0.9500
C49A C50A 1.385(6)
C49A H49A 0.9500
C50A H50A 0.9500

loop_
_geom_torsion_atom_site_label_1
_geom_torsion_atom_site_label_2
_geom_torsion_atom_site_label_3
_geom_torsion_atom_site_label_4
_geom_torsion
C17 Rh1 N1 C11 -141.6(5)
C5 Rh1 N1 C11 119.6(4)
C1 Rh1 N1 C11 94.8(4)
C4 Rh1 N1 C11 88.5(6)
C2 Rh1 N1 C11 55.6(4)
C3 Rh1 N1 C11 37.1(5)
Cl1 Rh1 N1 C11 -49.6(4)
C17 Rh1 N1 N2 41.8(3)
C5 Rh1 N1 N2 -57.0(4)
C1 Rh1 N1 N2 -81.7(3)
C4 Rh1 N1 N2 -88.1(5)
C2 Rh1 N1 N2 -120.9(3)
C3 Rh1 N1 N2 -139.4(3)
Cl1 Rh1 N1 N2 133.9(3)
C11 N1 N2 C13 -0.3(5)
Rh1 N1 N2 C13 177.0(3)
C11 N1 N2 C14 -179.6(4)
Rh1 N1 N2 C14 -2.2(5)
C17 Rh1 C1 C5 61.6(3)
N1 Rh1 C1 C5 145.6(3)
C4 Rh1 C1 C5 -37.1(3)
C2 Rh1 C1 C5 -117.4(4)
C3 Rh1 C1 C5 -79.9(3)
Cl1 Rh1 C1 C5 -124.9(3)
C17 Rh1 C1 C2 179.0(3)
N1 Rh1 C1 C2 -97.0(3)
C5 Rh1 C1 C2 117.4(4)
C4 Rh1 C1 C2 80.3(3)
C3 Rh1 C1 C2 37.6(3)
Cl1 Rh1 C1 C2 -7.5(4)
C17 Rh1 C1 C6 -62.1(5)
N1 Rh1 C1 C6 22.0(4)
C5 Rh1 C1 C6 -123.7(6)
C4 Rh1 C1 C6 -160.7(5)
C2 Rh1 C1 C6 118.9(5)
C3 Rh1 C1 C6 156.5(5)
Cl1 Rh1 C1 C6 111.4(4)
C5 C1 C2 C3 -1.5(5)
C6 C1 C2 C3 173.6(4)
Rh1 C1 C2 C3 -63.1(3)
C5 C1 C2 C7 -176.8(4)
C6 C1 C2 C7 -1.6(8)
Rh1 C1 C2 C7 121.7(5)
C5 C1 C2 Rh1 61.5(3)
C6 C1 C2 Rh1 -123.3(4)
C17 Rh1 C2 C3 113.7(6)
N1 Rh1 C2 C3 -156.8(3)
C5 Rh1 C2 C3 79.1(3)
C1 Rh1 C2 C3 116.5(4)
C4 Rh1 C2 C3 36.6(3)
Cl1 Rh1 C2 C3 -68.0(3)
C17 Rh1 C2 C1 -2.8(7)
N1 Rh1 C2 C1 86.7(3)
C5 Rh1 C2 C1 -37.4(3)
C4 Rh1 C2 C1 -79.9(3)
C3 Rh1 C2 C1 -116.5(4)
Cl1 Rh1 C2 C1 175.5(2)
C17 Rh1 C2 C7 -122.4(7)
N1 Rh1 C2 C7 -32.8(4)
C5 Rh1 C2 C7 -156.9(5)
C1 Rh1 C2 C7 -119.5(5)
C4 Rh1 C2 C7 160.5(5)
C3 Rh1 C2 C7 124.0(5)
Cl1 Rh1 C2 C7 55.9(4)
C1 C2 C3 C4 2.6(5)
C7 C2 C3 C4 177.7(5)
Rh1 C2 C3 C4 -59.3(3)
C1 C2 C3 C8 -176.3(4)
C7 C2 C3 C8 -1.2(8)
Rh1 C2 C3 C8 121.8(5)
C1 C2 C3 Rh1 61.9(3)
C7 C2 C3 Rh1 -123.0(5)
C17 Rh1 C3 C2 -151.2(4)
N1 Rh1 C3 C2 31.1(4)
C5 Rh1 C3 C2 -81.8(3)
C1 Rh1 C3 C2 -39.1(3)
C4 Rh1 C3 C2 -119.9(4)
Cl1 Rh1 C3 C2 116.6(3)
C17 Rh1 C3 C4 -31.3(5)
N1 Rh1 C3 C4 151.0(3)
C5 Rh1 C3 C4 38.1(3)
C1 Rh1 C3 C4 80.9(3)
C2 Rh1 C3 C4 119.9(4)
Cl1 Rh1 C3 C4 -123.4(3)
C17 Rh1 C3 C8 87.4(5)
N1 Rh1 C3 C8 -90.3(4)
C5 Rh1 C3 C8 156.8(5)
C1 Rh1 C3 C8 -160.5(5)
C4 Rh1 C3 C8 118.6(5)
C2 Rh1 C3 C8 -121.4(5)
Cl1 Rh1 C3 C8 -4.8(4)
C2 C3 C4 C5 -2.7(5)
C8 C3 C4 C5 176.3(4)
Rh1 C3 C4 C5 -62.2(3)
C2 C3 C4 C9 -171.7(5)
C8 C3 C4 C9 7.3(8)
Rh1 C3 C4 C9 128.8(5)
C2 C3 C4 Rh1 59.6(3)
C8 C3 C4 Rh1 -121.5(5)
C17 Rh1 C4 C5 -81.4(3)
N1 Rh1 C4 C5 44.0(6)
C1 Rh1 C4 C5 37.0(3)
C2 Rh1 C4 C5 80.7(3)
C3 Rh1 C4 C5 116.7(4)
Cl1 Rh1 C4 C5 179.0(3)
C17 Rh1 C4 C3 161.9(3)
N1 Rh1 C4 C3 -72.7(5)
C5 Rh1 C4 C3 -116.7(4)
C1 Rh1 C4 C3 -79.7(3)
C2 Rh1 C4 C3 -36.0(3)
Cl1 Rh1 C4 C3 62.3(3)
C17 Rh1 C4 C9 42.5(5)
N1 Rh1 C4 C9 168.0(4)
C5 Rh1 C4 C9 124.0(6)
C1 Rh1 C4 C9 161.0(5)
C2 Rh1 C4 C9 -155.3(5)
C3 Rh1 C4 C9 -119.3(6)
Cl1 Rh1 C4 C9 -57.1(5)
C2 C1 C5 C4 -0.1(5)
C6 C1 C5 C4 -175.0(4)
Rh1 C1 C5 C4 61.2(3)
C2 C1 C5 C10 174.0(4)
C6 C1 C5 C10 -0.9(8)
Rh1 C1 C5 C10 -124.6(5)
C2 C1 C5 Rh1 -61.3(3)
C6 C1 C5 Rh1 123.7(5)
C3 C4 C5 C1 1.7(5)
C9 C4 C5 C1 170.1(5)
Rh1 C4 C5 C1 -61.3(3)
C3 C4 C5 C10 -172.2(4)
C9 C4 C5 C10 -3.8(8)
Rh1 C4 C5 C10 124.9(5)
C3 C4 C5 Rh1 62.9(3)
C9 C4 C5 Rh1 -128.6(5)
C17 Rh1 C5 C1 -131.8(3)
N1 Rh1 C5 C1 -42.6(3)
C4 Rh1 C5 C1 118.6(4)
C2 Rh1 C5 C1 38.4(3)
C3 Rh1 C5 C1 80.5(3)
Cl1 Rh1 C5 C1 116.8(3)
C17 Rh1 C5 C4 109.6(3)
N1 Rh1 C5 C4 -161.3(3)
C1 Rh1 C5 C4 -118.6(4)
C2 Rh1 C5 C4 -80.2(3)
C3 Rh1 C5 C4 -38.2(3)
Cl1 Rh1 C5 C4 -1.8(4)
C17 Rh1 C5 C10 -13.6(5)
N1 Rh1 C5 C10 75.5(5)
C1 Rh1 C5 C10 118.2(6)
C4 Rh1 C5 C10 -123.2(6)
C2 Rh1 C5 C10 156.6(5)
C3 Rh1 C5 C10 -161.4(5)
Cl1 Rh1 C5 C10 -125.0(4)
N2 N1 C11 C12 -0.2(5)
Rh1 N1 C11 C12 -177.2(4)
N1 C11 C12 C13 0.7(6)
C11 C12 C13 N2 -0.9(6)
N1 N2 C13 C12 0.8(6)
C14 N2 C13 C12 179.9(4)
N1 N2 C14 N3 -55.9(5)
C13 N2 C14 N3 125.0(5)
C17 N3 C14 N2 60.9(5)
C15 N3 C14 N2 -115.5(4)
C17 N3 C15 C16 0.0(6)
C14 N3 C15 C16 176.7(4)
N3 C15 C16 N4 0.5(6)
C17 N4 C16 C15 -0.9(7)
C18 N4 C16 C15 178.0(5)
C16 N4 C17 N3 0.8(6)
C18 N4 C17 N3 -178.1(5)
C16 N4 C17 Rh1 -170.6(5)
C18 N4 C17 Rh1 10.5(10)
C15 N3 C17 N4 -0.5(5)
C14 N3 C17 N4 -177.3(4)
C15 N3 C17 Rh1 172.9(3)
C14 N3 C17 Rh1 -4.0(6)
N1 Rh1 C17 N4 133.1(6)
C5 Rh1 C17 N4 -103.9(6)
C1 Rh1 C17 N4 -137.5(6)
C4 Rh1 C17 N4 -65.3(6)
C2 Rh1 C17 N4 -135.3(6)
C3 Rh1 C17 N4 -45.2(8)
Cl1 Rh1 C17 N4 46.3(6)
N1 Rh1 C17 N3 -37.4(4)
C5 Rh1 C17 N3 85.7(4)
C1 Rh1 C17 N3 52.1(5)
C4 Rh1 C17 N3 124.2(4)
C2 Rh1 C17 N3 54.2(8)
C3 Rh1 C17 N3 144.4(3)
Cl1 Rh1 C17 N3 -124.1(4)
C17 N4 C18 C23 -101.8(6)
C16 N4 C18 C23 79.4(6)
C17 N4 C18 C19 82.9(7)
C16 N4 C18 C19 -95.9(6)
C23 C18 C19 C20 8.3(7)
N4 C18 C19 C20 -176.5(4)
C23 C18 C19 C24 -168.7(5)
N4 C18 C19 C24 6.6(7)
C18 C19 C20 C21 -5.9(8)
C24 C19 C20 C21 171.2(5)
C19 C20 C21 C22 -0.8(8)
C19 C20 C21 C25 -179.8(5)
C20 C21 C22 C23 5.6(8)
C25 C21 C22 C23 -175.4(5)
C21 C22 C23 C18 -3.3(8)
C21 C22 C23 C26 178.1(5)
C19 C18 C23 C22 -3.9(7)
N4 C18 C23 C22 -179.0(5)
C19 C18 C23 C26 174.7(5)
N4 C18 C23 C26 -0.3(7)
C33 B1 C27 C32 -72.6(6)
C39 B1 C27 C32 51.5(6)
C45A B1 C27 C32 172.5(6)
C45 B1 C27 C32 159.7(7)
C33 B1 C27 C28 105.8(5)
C39 B1 C27 C28 -130.1(5)
C45A B1 C27 C28 -9.1(8)
C45 B1 C27 C28 -22.0(8)
C32 C27 C28 C29 1.2(8)
B1 C27 C28 C29 -177.3(5)
C27 C28 C29 C30 0.4(9)
C28 C29 C30 C31 -1.3(8)
C29 C30 C31 C32 0.5(7)
C30 C31 C32 C27 1.2(7)
C28 C27 C32 C31 -2.0(7)
B1 C27 C32 C31 176.5(4)
C27 B1 C33 C38 20.3(6)
C39 B1 C33 C38 -103.6(5)
C45A B1 C33 C38 138.1(8)
C45 B1 C33 C38 139.7(9)
C27 B1 C33 C34 -160.3(4)
C39 B1 C33 C34 75.8(6)
C45A B1 C33 C34 -42.5(8)
C45 B1 C33 C34 -40.9(9)
C38 C33 C34 C35 0.2(6)
B1 C33 C34 C35 -179.3(4)
C33 C34 C35 C36 0.3(7)
C34 C35 C36 C37 -0.4(7)
C35 C36 C37 C38 0.0(7)
C34 C33 C38 C37 -0.6(6)
B1 C33 C38 C37 178.8(4)
C36 C37 C38 C33 0.6(7)
C33 B1 C39 C40 -35.7(6)
C27 B1 C39 C40 -160.1(4)
C45A B1 C39 C40 79.2(8)
C45 B1 C39 C40 90.5(8)
C33 B1 C39 C44 150.4(5)
C27 B1 C39 C44 26.0(6)
C45A B1 C39 C44 -94.7(8)
C45 B1 C39 C44 -83.3(8)
C44 C39 C40 C41 1.2(7)
B1 C39 C40 C41 -173.2(5)
C39 C40 C41 C42 -0.1(7)
C40 C41 C42 C43 -1.1(8)
C41 C42 C43 C44 1.0(8)
C42 C43 C44 C39 0.2(8)
C40 C39 C44 C43 -1.3(7)
B1 C39 C44 C43 173.0(5)
C33 B1 C45 C46 152(2)
C27 B1 C45 C46 -84(3)
C39 B1 C45 C46 30(3)
C45A B1 C45 C46 158(7)
C33 B1 C45 C50 -30(2)
C27 B1 C45 C50 94(2)
C39 B1 C45 C50 -151.4(19)
C45A B1 C45 C50 -23(5)
C50 C45 C46 C47 -2(5)
B1 C45 C46 C47 176(3)
C45 C46 C47 C48 2(6)
C46 C47 C48 C49 1(6)
C47 C48 C49 C50 -4(6)
C48 C49 C50 C45 4(5)
C46 C45 C50 C49 -1(4)
B1 C45 C50 C49 -180(3)
C33 B1 C45A C50A -27(2)
C27 B1 C45A C50A 92(2)
C39 B1 C45A C50A -146(2)
C45 B1 C45A C50A 159(7)
C33 B1 C45A C46A 163(2)
C27 B1 C45A C46A -78(2)
C39 B1 C45A C46A 44(2)
C45 B1 C45A C46A -11(5)
C50A C45A C46A C47A 2(4)
B1 C45A C46A C47A 173(3)
C45A C46A C47A C48A -1(5)
C46A C47A C48A C49A -1(5)
C47A C48A C49A C50A 1(5)
C48A C49A C50A C45A 0(5)
C46A C45A C50A C49A -2(4)
B1 C45A C50A C49A -172(3)
